data_1516933
loop_
_publ_author_name
'Katsura Mochizuki'
'Junpei Takahashi'
'Yukiko Ishima'
'Tomomi Shindo'

_publ_section_title
;
 Synthesis and structures of urea-coordinated dinickel(II) complexes with
 binucleating ligand
 1,3-bis(N-(2-(dimethylamino)ethyl)-N-methylamino)propan-2-ol (HL1) and
 its a nalogs
;
_journal_name_full
;
Inorganica Chimica Acta
;
_journal_page_first 151
_journal_page_last 158
_journal_volume 400
_journal_year 2013
_chemical_formula_moiety 'C20 H44 N3 Ni2 O8, C24 H20 B'
_chemical_formula_sum 'C44 H64 B N3 Ni2 O8'
_chemical_formula_weight 891.21
_space_group_IT_number 14
_symmetry_cell_setting monoclinic
_symmetry_Int_Tables_number 14
_symmetry_space_group_name_Hall '-P 2ybc'
_symmetry_space_group_name_H-M 'P 1 21/c 1'
_atom_sites_solution_hydrogens geom
_atom_sites_solution_primary direct
_atom_sites_solution_secondary difmap
_cell_angle_alpha 90.0000
_cell_angle_beta 98.824(4)
_cell_angle_gamma 90.0000
_cell_formula_units_Z 4
_cell_length_a 14.169(6)
_cell_length_b 18.064(7)
_cell_length_c 18.342(8)
_cell_measurement_reflns_used 10485
_cell_measurement_temperature 298
_cell_measurement_theta_max 27.49
_cell_measurement_theta_min 2.99
_cell_volume 4639(3)
_computing_cell_refinement 'CrystalClear-SM Expert 2.0 r1'
_computing_data_collection 'CrystalClear-SM Expert 2.0 r1 (Rigaku, 2009)'
_computing_data_reduction 'CrystalClear-SM Expert 2.0 r1'
_computing_molecular_graphics 'CrystalStructure 4.0'
_computing_publication_material 'CrystalStructure 4.0 (Rigaku, 2010)'
_computing_structure_refinement 'SHELXL97 (Sheldrick, 2008)'
_computing_structure_solution 'Il Milione (Burla, et al., 2007)'
_diffrn_ambient_temperature 298
_diffrn_detector_area_resol_mean 13.653
_diffrn_measured_fraction_theta_full 0.997
_diffrn_measured_fraction_theta_max 0.997
_diffrn_measurement_device_type 'Rigaku XtaLAB mini'
_diffrn_measurement_method \w
_diffrn_radiation_type 'Mo K\a'
_diffrn_radiation_wavelength 0.71075
_diffrn_reflns_av_R_equivalents 0.0763
_diffrn_reflns_limit_h_max 18
_diffrn_reflns_limit_h_min -18
_diffrn_reflns_limit_k_max 23
_diffrn_reflns_limit_k_min -23
_diffrn_reflns_limit_l_max 23
_diffrn_reflns_limit_l_min -23
_diffrn_reflns_number 46781
_diffrn_reflns_theta_full 27.51
_diffrn_reflns_theta_max 27.51
_diffrn_standards_number 0
_exptl_absorpt_coefficient_mu 0.863
_exptl_absorpt_correction_T_max 0.935
_exptl_absorpt_correction_T_min 0.684
_exptl_absorpt_correction_type numerical
_exptl_absorpt_process_details 'NUMABS (Rigaku, 1999)'
_exptl_crystal_colour green
_exptl_crystal_density_diffrn 1.276
_exptl_crystal_density_method 'not measured'
_exptl_crystal_description platelet
_exptl_crystal_F_000 1896.00
_exptl_crystal_size_max 0.621
_exptl_crystal_size_mid 0.482
_exptl_crystal_size_min 0.106
_refine_diff_density_max 0.320
_refine_diff_density_min -0.440
_refine_ls_extinction_method none
_refine_ls_goodness_of_fit_ref 1.099
_refine_ls_hydrogen_treatment constr
_refine_ls_number_parameters 542
_refine_ls_number_reflns 10648
_refine_ls_number_restraints 2
_refine_ls_R_factor_gt 0.0476
_refine_ls_shift/su_max 0.001
_refine_ls_structure_factor_coef Fsqd
_refine_ls_weighting_details 'w = 1/[\s^2^(Fo^2^)+(0.0433P)^2^+0.9300P] where P=(Fo^2^+2Fc^2^)/3'
_refine_ls_weighting_scheme calc
_refine_ls_wR_factor_ref 0.1197
_reflns_number_gt 8150
_reflns_number_total 10648
_reflns_threshold_expression F^2^>2.0\s(F^2^)
_cod_data_source_file ICA-2013-400-151-158-6.cif
_cod_data_source_block NiL3
_cod_depositor_comments
;
The following automatic conversions were performed:

'_exptl_absorpt_correction_type' value 'Numerical' changed to
'numerical' according to the built-in table from CIF Core dictionary
named 'cif_core.dic' version 2.4.1 from 2010-06-29.

Automatic conversion script
Id: cif_fix_values 2281 2013-09-26 08:29:07Z andrius 
;
_cod_original_cell_volume 4639(4)
_cod_database_code 1516933

loop_
_symmetry_equiv_pos_site_id
_symmetry_equiv_pos_as_xyz
1 +X,+Y,+Z
2 -X,1/2+Y,1/2-Z
3 -X,-Y,-Z
4 +X,1/2-Y,1/2+Z

loop_
_atom_site_label
_atom_site_type_symbol
_atom_site_fract_x
_atom_site_fract_y
_atom_site_fract_z
_atom_site_U_iso_or_equiv
_atom_site_adp_type
_atom_site_occupancy
_atom_site_symmetry_multiplicity
_atom_site_calc_flag
_atom_site_refinement_flags
Ni1 Ni 0.38157(2) 0.939944(19) 0.203242(18) 0.05016(10) Uani 1.0 4 d .
Ni2 Ni 0.33837(2) 1.086513(16) 0.315923(16) 0.04006(9) Uani 1.0 4 d .
O2 O 0.28890(17) 0.94432(12) 0.10082(11) 0.0727(6) Uani 1.0 4 d .
O6 O 0.45835(16) 0.85333(14) 0.15672(14) 0.0836(7) Uani 1.0 4 d .
O20 O 0.29746(11) 0.99447(9) 0.26091(9) 0.0426(4) Uani 1.0 4 d .
O32 O 0.45786(15) 1.02109(13) 0.17133(12) 0.0749(6) Uani 1.0 4 d .
O33 O 0.42855(13) 1.11592(10) 0.24276(10) 0.0585(5) Uani 1.0 4 d .
O42 O 0.45861(14) 1.03991(11) 0.39405(10) 0.0601(5) Uani 1.0 4 d .
O43 O 0.41589(13) 1.15612(10) 0.39570(10) 0.0565(5) Uani 1.0 4 d .
O52 O 0.47960(14) 0.92386(12) 0.30178(12) 0.0765(7) Uani 1.0 4 d .
N9 N 0.29514(16) 0.85173(12) 0.21793(13) 0.0574(6) Uani 1.0 4 d .
N13 N 0.23355(15) 1.05235(12) 0.38044(12) 0.0512(5) Uani 1.0 4 d .
N17 N 0.23732(15) 1.16518(11) 0.27120(11) 0.0496(5) Uani 1.0 4 d .
C1 C 0.2809(4) 1.0088(3) 0.05385(19) 0.1073(15) Uani 1.0 4 d .
C3 C 0.1982(3) 0.9190(2) 0.11327(19) 0.0788(10) Uani 1.0 4 d .
C4 C 0.2135(3) 0.84754(17) 0.15514(19) 0.0733(9) Uani 1.0 4 d .
C5 C 0.4997(4) 0.8634(3) 0.0916(3) 0.1313(19) Uani 1.0 4 d .
C7 C 0.4112(3) 0.7833(2) 0.1581(3) 0.0962(13) Uani 1.0 4 d .
C8 C 0.3555(3) 0.78453(17) 0.2214(3) 0.0835(11) Uani 1.0 4 d .
C10 C 0.2628(3) 0.86790(14) 0.28866(17) 0.0625(8) Uani 1.0 4 d .
C11 C 0.23253(18) 0.94893(13) 0.29116(14) 0.0488(6) Uani 1.0 4 d .
C12 C 0.2279(2) 0.97098(14) 0.37069(15) 0.0548(7) Uani 1.0 4 d .
C14 C 0.2536(3) 1.06910(19) 0.46000(16) 0.0748(9) Uani 1.0 4 d .
C15 C 0.1442(2) 1.08933(16) 0.34522(19) 0.0652(8) Uani 1.0 4 d .
C16 C 0.1663(2) 1.16680(16) 0.32234(17) 0.0651(8) Uani 1.0 4 d .
C18 C 0.1923(3) 1.14502(19) 0.19610(16) 0.0746(9) Uani 1.0 4 d .
C19 C 0.2797(3) 1.23954(16) 0.2684(2) 0.0770(9) Uani 1.0 4 d .
C30 C 0.5161(4) 1.1383(3) 0.1466(3) 0.1255(19) Uani 1.0 4 d .
C31 C 0.4628(2) 1.08786(18) 0.19143(16) 0.0618(8) Uani 1.0 4 d .
C40 C 0.5471(3) 1.1186(2) 0.48547(17) 0.0779(10) Uani 1.0 4 d .
C41 C 0.47006(19) 1.10409(16) 0.42115(14) 0.0524(6) Uani 1.0 4 d .
C50 C 0.6440(8) 0.8991(8) 0.3544(6) 0.133(6) Uani 0.556(13) 4 d .
C51 C 0.5837(6) 0.9286(8) 0.2908(5) 0.101(4) Uani 0.556(13) 4 d .
C52 C 0.6402(12) 0.9367(9) 0.3032(11) 0.161(9) Uani 0.444(13) 4 d .
C53 C 0.5706(7) 0.8868(7) 0.3256(8) 0.098(5) Uani 0.444(13) 4 d .
C71 C 0.09028(17) 0.80948(14) 0.55444(13) 0.0460(6) Uani 1.0 4 d .
C72 C 0.06832(18) 0.80447(14) 0.62593(13) 0.0491(6) Uani 1.0 4 d .
C73 C 0.1200(3) 0.84025(16) 0.68642(15) 0.0608(7) Uani 1.0 4 d .
C74 C 0.1977(3) 0.88240(17) 0.67800(17) 0.0670(8) Uani 1.0 4 d .
C75 C 0.2216(3) 0.88982(19) 0.60856(19) 0.0741(9) Uani 1.0 4 d .
C76 C 0.1694(2) 0.85524(18) 0.54895(16) 0.0641(8) Uani 1.0 4 d .
C77 C -0.06978(18) 0.73331(14) 0.50187(13) 0.0493(6) Uani 1.0 4 d .
C78 C -0.0699(3) 0.67387(16) 0.55128(15) 0.0626(7) Uani 1.0 4 d .
C79 C -0.1514(3) 0.64323(19) 0.56989(19) 0.0774(10) Uani 1.0 4 d .
C80 C -0.2385(3) 0.6696(2) 0.5390(2) 0.0811(10) Uani 1.0 4 d .
C81 C -0.2433(3) 0.7267(2) 0.4898(2) 0.0755(10) Uani 1.0 4 d .
C82 C -0.16063(19) 0.75802(16) 0.47174(15) 0.0577(7) Uani 1.0 4 d .
C83 C 0.0925(2) 0.70090(16) 0.45072(13) 0.0568(7) Uani 1.0 4 d .
C84 C 0.0505(3) 0.63633(19) 0.42029(16) 0.0747(10) Uani 1.0 4 d .
C85 C 0.1005(4) 0.5824(3) 0.38741(19) 0.1051(16) Uani 1.0 4 d .
C86 C 0.1939(5) 0.5905(3) 0.3841(3) 0.121(2) Uani 1.0 4 d .
C87 C 0.2393(4) 0.6533(4) 0.4147(3) 0.1188(18) Uani 1.0 4 d .
C88 C 0.1898(3) 0.7071(3) 0.4473(2) 0.0871(11) Uani 1.0 4 d .
C89 C 0.00553(17) 0.82980(15) 0.41490(13) 0.0490(6) Uani 1.0 4 d .
C90 C -0.0227(2) 0.90205(16) 0.43054(16) 0.0593(7) Uani 1.0 4 d .
C91 C -0.0514(3) 0.95389(18) 0.37596(19) 0.0718(9) Uani 1.0 4 d .
C92 C -0.0527(3) 0.9353(2) 0.30297(19) 0.0757(10) Uani 1.0 4 d .
C93 C -0.0244(3) 0.8660(2) 0.28515(16) 0.0722(9) Uani 1.0 4 d .
C94 C 0.0041(2) 0.81425(17) 0.34010(14) 0.0576(7) Uani 1.0 4 d .
B70 B 0.0304(2) 0.76811(17) 0.48123(15) 0.0479(7) Uani 1.0 4 d .
H1A H 0.3435 1.0246 0.0466 0.1610 Uiso 1.0 4 calc R
H1B H 0.2501 1.0479 0.0767 0.1610 Uiso 1.0 4 calc R
H1C H 0.2439 0.9968 0.0070 0.1610 Uiso 1.0 4 calc R
H3A H 0.1568 0.9112 0.0667 0.0945 Uiso 1.0 4 calc R
H3B H 0.1686 0.9552 0.1416 0.0945 Uiso 1.0 4 calc R
H4A H 0.2260 0.8085 0.1216 0.0879 Uiso 1.0 4 calc R
H4B H 0.1555 0.8348 0.1744 0.0879 Uiso 1.0 4 calc R
H5A H 0.5300 0.9110 0.0930 0.1970 Uiso 1.0 4 calc R
H5B H 0.4507 0.8606 0.0493 0.1970 Uiso 1.0 4 calc R
H5C H 0.5463 0.8254 0.0886 0.1970 Uiso 1.0 4 calc R
H7A H 0.4578 0.7435 0.1646 0.1154 Uiso 1.0 4 calc R
H7B H 0.3686 0.7753 0.1121 0.1154 Uiso 1.0 4 calc R
H8A H 0.3155 0.7408 0.2196 0.1002 Uiso 1.0 4 calc R
H8B H 0.3992 0.7838 0.2676 0.1002 Uiso 1.0 4 calc R
H10A H 0.3141 0.8579 0.3289 0.0750 Uiso 1.0 4 calc R
H10B H 0.2093 0.8361 0.2946 0.0750 Uiso 1.0 4 calc R
H11 H 0.1690 0.9547 0.2620 0.0586 Uiso 1.0 4 calc R
H12A H 0.1685 0.9531 0.3846 0.0658 Uiso 1.0 4 calc R
H12B H 0.2802 0.9479 0.4030 0.0658 Uiso 1.0 4 calc R
H14A H 0.2574 1.1217 0.4670 0.1122 Uiso 1.0 4 calc R
H14B H 0.3132 1.0469 0.4809 0.1122 Uiso 1.0 4 calc R
H14C H 0.2033 1.0496 0.4839 0.1122 Uiso 1.0 4 calc R
H15A H 0.0988 1.0912 0.3797 0.0782 Uiso 1.0 4 calc R
H15B H 0.1157 1.0613 0.3023 0.0782 Uiso 1.0 4 calc R
H16A H 0.1082 1.1903 0.2984 0.0781 Uiso 1.0 4 calc R
H16B H 0.1911 1.1956 0.3657 0.0781 Uiso 1.0 4 calc R
H18A H 0.2398 1.1444 0.1640 0.1119 Uiso 1.0 4 calc R
H18B H 0.1439 1.1807 0.1785 0.1119 Uiso 1.0 4 calc R
H18C H 0.1639 1.0969 0.1969 0.1119 Uiso 1.0 4 calc R
H19A H 0.3261 1.2389 0.2353 0.1156 Uiso 1.0 4 calc R
H19B H 0.3103 1.2534 0.3169 0.1156 Uiso 1.0 4 calc R
H19C H 0.2305 1.2747 0.2512 0.1156 Uiso 1.0 4 calc R
H30A H 0.5390 1.1102 0.1084 0.1883 Uiso 1.0 4 calc R
H30B H 0.5692 1.1601 0.1780 0.1883 Uiso 1.0 4 calc R
H30C H 0.4741 1.1766 0.1247 0.1883 Uiso 1.0 4 calc R
H40A H 0.5822 1.0738 0.4984 0.1168 Uiso 1.0 4 calc R
H40B H 0.5188 1.1353 0.5268 0.1168 Uiso 1.0 4 calc R
H40C H 0.5897 1.1559 0.4723 0.1168 Uiso 1.0 4 calc R
H50A H 0.7096 0.9020 0.3472 0.1994 Uiso 0.556(13) 4 calc R
H50B H 0.6274 0.8483 0.3613 0.1994 Uiso 0.556(13) 4 calc R
H50C H 0.6353 0.9273 0.3973 0.1994 Uiso 0.556(13) 4 calc R
H51A H 0.5930 0.9007 0.2472 0.1213 Uiso 0.556(13) 4 calc R
H51B H 0.6006 0.9798 0.2834 0.1213 Uiso 0.556(13) 4 calc R
H52A H 0.7031 0.9166 0.3176 0.2410 Uiso 0.444(13) 4 calc R
H52B H 0.6358 0.9839 0.3266 0.2410 Uiso 0.444(13) 4 calc R
H52C H 0.6283 0.9427 0.2506 0.2410 Uiso 0.444(13) 4 calc R
H53A H 0.5815 0.8797 0.3786 0.1175 Uiso 0.444(13) 4 calc R
H53B H 0.5726 0.8391 0.3016 0.1175 Uiso 0.444(13) 4 calc R
H72 H 0.0163 0.7757 0.6335 0.0589 Uiso 1.0 4 calc R
H73 H 0.1016 0.8355 0.7327 0.0730 Uiso 1.0 4 calc R
H74 H 0.2335 0.9055 0.7183 0.0804 Uiso 1.0 4 calc R
H75 H 0.2740 0.9187 0.6019 0.0889 Uiso 1.0 4 calc R
H76 H 0.1871 0.8624 0.5027 0.0769 Uiso 1.0 4 calc R
H78 H -0.0114 0.6542 0.5725 0.0751 Uiso 1.0 4 calc R
H79 H -0.1473 0.6045 0.6036 0.0929 Uiso 1.0 4 calc R
H80 H -0.2941 0.6489 0.5513 0.0973 Uiso 1.0 4 calc R
H81 H -0.3025 0.7447 0.4682 0.0906 Uiso 1.0 4 calc R
H82 H -0.1660 0.7970 0.4383 0.0693 Uiso 1.0 4 calc R
H84 H -0.0141 0.6286 0.4219 0.0896 Uiso 1.0 4 calc R
H85 H 0.0687 0.5403 0.3675 0.1261 Uiso 1.0 4 calc R
H86 H 0.2271 0.5548 0.3618 0.1449 Uiso 1.0 4 calc R
H87 H 0.3042 0.6597 0.4134 0.1426 Uiso 1.0 4 calc R
H88 H 0.2226 0.7486 0.4676 0.1045 Uiso 1.0 4 calc R
H90 H -0.0220 0.9156 0.4795 0.0712 Uiso 1.0 4 calc R
H91 H -0.0696 1.0011 0.3886 0.0862 Uiso 1.0 4 calc R
H92 H -0.0727 0.9696 0.2660 0.0909 Uiso 1.0 4 calc R
H93 H -0.0242 0.8535 0.2360 0.0866 Uiso 1.0 4 calc R
H94 H 0.0229 0.7675 0.3266 0.0691 Uiso 1.0 4 calc R
H52 H 0.4707 0.9598 0.3305 0.0918 Uiso 1.0 4 calc R

loop_
_atom_site_aniso_label
_atom_site_aniso_U_11
_atom_site_aniso_U_22
_atom_site_aniso_U_33
_atom_site_aniso_U_12
_atom_site_aniso_U_13
_atom_site_aniso_U_23
Ni1 0.04424(18) 0.0503(2) 0.0564(2) -0.00302(14) 0.00922(14) -0.01489(15)
Ni2 0.03963(16) 0.03811(16) 0.04336(16) 0.00079(12) 0.00925(12) -0.00011(12)
O2 0.0875(16) 0.0685(14) 0.0576(12) -0.0058(12) -0.0035(11) -0.0094(10)
O6 0.0696(14) 0.0836(16) 0.1007(17) 0.0072(12) 0.0227(13) -0.0356(14)
O20 0.0401(9) 0.0382(9) 0.0509(9) -0.0054(7) 0.0116(7) -0.0024(7)
O32 0.0702(14) 0.0761(15) 0.0881(15) -0.0223(11) 0.0428(12) -0.0270(12)
O33 0.0574(11) 0.0562(11) 0.0675(12) -0.0106(9) 0.0272(10) -0.0049(10)
O42 0.0657(12) 0.0546(11) 0.0586(11) 0.0035(10) 0.0053(9) -0.0032(9)
O43 0.0605(11) 0.0495(11) 0.0578(11) -0.0019(9) 0.0041(9) -0.0053(9)
O52 0.0526(12) 0.0780(15) 0.0916(16) 0.0215(10) -0.0123(11) -0.0297(12)
N9 0.0567(13) 0.0408(12) 0.0723(15) -0.0008(10) 0.0020(11) -0.0109(11)
N13 0.0533(13) 0.0489(12) 0.0556(12) 0.0076(10) 0.0214(10) 0.0062(10)
N17 0.0508(12) 0.0468(12) 0.0522(12) 0.0075(10) 0.0110(10) 0.0070(10)
C1 0.174(5) 0.083(3) 0.058(2) -0.002(3) -0.004(3) 0.0013(19)
C3 0.070(3) 0.085(3) 0.073(2) -0.0006(18) -0.0173(17) -0.0198(18)
C4 0.0618(18) 0.0619(19) 0.091(3) -0.0145(15) -0.0050(16) -0.0246(17)
C5 0.126(4) 0.146(5) 0.140(4) 0.001(4) 0.077(4) -0.053(4)
C7 0.089(3) 0.066(3) 0.132(4) 0.0068(19) 0.014(3) -0.042(3)
C8 0.087(3) 0.0415(16) 0.119(3) 0.0100(16) 0.008(3) -0.0125(18)
C10 0.0643(18) 0.0412(14) 0.083(2) -0.0047(13) 0.0130(15) 0.0063(14)
C11 0.0426(13) 0.0434(13) 0.0612(15) -0.0064(11) 0.0106(11) 0.0039(12)
C12 0.0570(16) 0.0489(15) 0.0621(16) -0.0006(12) 0.0206(13) 0.0124(13)
C14 0.101(3) 0.076(2) 0.0564(17) 0.0070(19) 0.0374(17) 0.0009(15)
C15 0.0516(16) 0.0636(18) 0.087(2) 0.0135(14) 0.0306(15) 0.0112(16)
C16 0.0606(17) 0.0590(17) 0.080(2) 0.0199(14) 0.0264(15) 0.0082(15)
C18 0.076(2) 0.079(3) 0.0631(18) 0.0196(18) -0.0067(16) 0.0053(16)
C19 0.084(3) 0.0476(17) 0.101(3) 0.0049(16) 0.0214(19) 0.0152(17)
C30 0.158(5) 0.117(4) 0.125(4) -0.072(4) 0.097(4) -0.025(3)
C31 0.0499(16) 0.075(2) 0.0647(17) -0.0205(14) 0.0216(13) -0.0068(15)
C40 0.073(2) 0.090(3) 0.0629(19) -0.0104(18) -0.0130(16) 0.0030(17)
C41 0.0518(15) 0.0582(17) 0.0466(14) -0.0029(13) 0.0057(12) 0.0023(12)
C50 0.067(6) 0.203(14) 0.115(8) 0.041(7) -0.028(6) -0.019(8)
C51 0.046(5) 0.154(11) 0.098(7) 0.017(6) -0.003(5) -0.018(7)
C52 0.061(8) 0.149(14) 0.26(3) -0.018(10) -0.004(14) -0.057(15)
C53 0.064(7) 0.106(9) 0.118(10) 0.026(6) -0.006(7) -0.026(7)
C71 0.0430(13) 0.0498(14) 0.0461(13) 0.0104(11) 0.0092(10) 0.0059(11)
C72 0.0520(14) 0.0504(14) 0.0468(13) 0.0102(12) 0.0138(11) 0.0011(11)
C73 0.0722(19) 0.0616(17) 0.0499(15) 0.0154(15) 0.0128(13) -0.0011(13)
C74 0.070(2) 0.0642(19) 0.0620(18) 0.0058(16) -0.0049(15) -0.0055(15)
C75 0.067(2) 0.073(2) 0.081(3) -0.0112(17) 0.0072(17) 0.0022(18)
C76 0.0626(18) 0.076(2) 0.0551(16) -0.0073(15) 0.0126(14) 0.0125(15)
C77 0.0531(15) 0.0496(14) 0.0462(13) 0.0046(12) 0.0109(11) -0.0062(11)
C78 0.0654(18) 0.0609(18) 0.0617(17) -0.0046(15) 0.0106(14) 0.0020(14)
C79 0.092(3) 0.067(2) 0.077(2) -0.0209(19) 0.0246(19) -0.0063(17)
C80 0.073(3) 0.075(3) 0.102(3) -0.0248(19) 0.034(2) -0.027(2)
C81 0.0523(17) 0.078(3) 0.097(3) -0.0006(16) 0.0134(16) -0.028(2)
C82 0.0518(16) 0.0578(16) 0.0635(17) 0.0063(13) 0.0088(13) -0.0125(13)
C83 0.0634(17) 0.0679(18) 0.0400(13) 0.0265(14) 0.0112(12) 0.0114(13)
C84 0.091(3) 0.076(3) 0.0537(16) 0.0347(19) 0.0019(16) -0.0085(15)
C85 0.156(5) 0.095(3) 0.061(2) 0.066(3) 0.009(3) -0.0133(19)
C86 0.177(6) 0.130(4) 0.065(3) 0.098(4) 0.048(3) 0.018(3)
C87 0.112(4) 0.148(5) 0.113(4) 0.066(4) 0.070(3) 0.027(4)
C88 0.079(3) 0.103(3) 0.089(3) 0.030(2) 0.0411(19) 0.013(2)
C89 0.0435(13) 0.0580(16) 0.0452(13) 0.0055(12) 0.0059(11) 0.0082(12)
C90 0.0602(17) 0.0599(17) 0.0581(16) 0.0123(14) 0.0097(13) 0.0092(13)
C91 0.069(2) 0.0632(19) 0.083(3) 0.0117(15) 0.0099(17) 0.0192(17)
C92 0.071(2) 0.079(3) 0.074(2) 0.0041(17) 0.0007(16) 0.0367(18)
C93 0.072(2) 0.097(3) 0.0455(15) -0.0032(18) 0.0038(14) 0.0174(16)
C94 0.0600(16) 0.0682(18) 0.0447(14) 0.0033(14) 0.0085(12) 0.0049(13)
B70 0.0479(16) 0.0568(17) 0.0396(14) 0.0083(13) 0.0087(12) 0.0049(12)

loop_
_atom_type_symbol
_atom_type_description
_atom_type_scat_dispersion_real
_atom_type_scat_dispersion_imag
_atom_type_scat_source
C C 0.0033 0.0016
;
International Tables for Crystallography
(1992, Vol. C, Tables 4.2.6.8 and 6.1.1.4)
;
H H 0.0000 0.0000
;
International Tables for Crystallography
(1992, Vol. C, Table 6.1.1.4)
;
B B 0.0013 0.0007
;
International Tables for Crystallography
(1992, Vol. C, Tables 4.2.6.8 and 6.1.1.4)
;
N N 0.0061 0.0033
;
International Tables for Crystallography
(1992, Vol. C, Tables 4.2.6.8 and 6.1.1.4)
;
Ni Ni 0.3393 1.1124
;
International Tables for Crystallography
(1992, Vol. C, Tables 4.2.6.8 and 6.1.1.4)
;
O O 0.0106 0.0060
;
International Tables for Crystallography
(1992, Vol. C, Tables 4.2.6.8 and 6.1.1.4)
;

loop_
_geom_angle_atom_site_label_1
_geom_angle_atom_site_label_2
_geom_angle_atom_site_label_3
_geom_angle
_geom_angle_publ_flag
O2 Ni1 O6 87.59(9) yes
O2 Ni1 O20 96.51(9) yes
O2 Ni1 O32 90.14(9) yes
O2 Ni1 O52 173.54(9) yes
O2 Ni1 N9 81.05(9) yes
O6 Ni1 O20 163.22(9) yes
O6 Ni1 O32 95.14(10) yes
O6 Ni1 O52 86.20(9) yes
O6 Ni1 N9 80.55(10) yes
O20 Ni1 O32 101.10(9) yes
O20 Ni1 O52 88.97(8) yes
O20 Ni1 N9 84.01(9) yes
O32 Ni1 O52 92.16(9) yes
O32 Ni1 N9 170.32(10) yes
O52 Ni1 N9 96.18(9) yes
O20 Ni2 O33 92.68(8) yes
O20 Ni2 O42 98.40(7) yes
O20 Ni2 O43 159.05(7) yes
O20 Ni2 N13 82.27(8) yes
O20 Ni2 N17 103.92(8) yes
O33 Ni2 O42 91.55(8) yes
O33 Ni2 O43 89.38(8) yes
O33 Ni2 N13 173.24(8) yes
O33 Ni2 N17 91.43(9) yes
O42 Ni2 O43 60.69(8) yes
O42 Ni2 N13 93.62(9) yes
O42 Ni2 N17 157.31(8) yes
O43 Ni2 N13 96.94(9) yes
O43 Ni2 N17 96.86(8) yes
N13 Ni2 N17 85.47(9) yes
Ni1 O2 C1 122.7(2) yes
Ni1 O2 C3 107.40(18) yes
C1 O2 C3 111.6(3) yes
Ni1 O6 C5 122.6(3) yes
Ni1 O6 C7 111.6(3) yes
C5 O6 C7 112.5(4) yes
Ni1 O20 Ni2 122.50(9) yes
Ni1 O20 C11 113.82(15) yes
Ni2 O20 C11 116.49(15) yes
Ni1 O32 C31 129.5(3) yes
Ni2 O33 C31 138.4(2) yes
Ni2 O42 C41 86.87(15) yes
Ni2 O43 C41 92.02(16) yes
Ni1 O52 C51 113.6(4) yes
Ni1 O52 C53 138.6(6) yes
Ni1 N9 C4 110.06(18) yes
Ni1 N9 C8 106.83(19) yes
Ni1 N9 C10 103.57(16) yes
C4 N9 C8 111.3(3) yes
C4 N9 C10 112.2(3) yes
C8 N9 C10 112.4(3) yes
Ni2 N13 C12 104.50(17) yes
Ni2 N13 C14 116.49(19) yes
Ni2 N13 C15 104.38(18) yes
C12 N13 C14 108.8(3) yes
C12 N13 C15 111.5(2) yes
C14 N13 C15 111.0(3) yes
Ni2 N17 C16 104.85(16) yes
Ni2 N17 C18 111.76(18) yes
Ni2 N17 C19 111.95(18) yes
C16 N17 C18 111.1(3) yes
C16 N17 C19 108.9(3) yes
C18 N17 C19 108.2(3) yes
O2 C3 C4 107.3(3) yes
N9 C4 C3 112.5(3) yes
O6 C7 C8 107.6(3) yes
N9 C8 C7 110.4(3) yes
N9 C10 C11 110.1(3) yes
O20 C11 C10 110.1(3) yes
O20 C11 C12 110.6(2) yes
C10 C11 C12 109.4(3) yes
N13 C12 C11 111.4(3) yes
N13 C15 C16 109.8(3) yes
N17 C16 C15 110.4(3) yes
O32 C31 O33 127.3(3) yes
O32 C31 C30 115.4(3) yes
O33 C31 C30 117.3(3) yes
O42 C41 O43 120.4(3) yes
O42 C41 C40 120.2(3) yes
O43 C41 C40 119.3(3) yes
O52 C51 C50 109.8(8) yes
O52 C53 C52 104.0(10) yes
C72 C71 C76 113.6(3) yes
C72 C71 B70 125.0(3) yes
C76 C71 B70 121.5(3) yes
C71 C72 C73 123.6(3) yes
C72 C73 C74 120.2(3) yes
C73 C74 C75 118.5(3) yes
C74 C75 C76 120.9(4) yes
C71 C76 C75 123.2(3) yes
C78 C77 C82 114.1(3) yes
C78 C77 B70 121.7(3) yes
C82 C77 B70 124.2(3) yes
C77 C78 C79 123.6(3) yes
C78 C79 C80 120.0(4) yes
C79 C80 C81 119.3(4) yes
C80 C81 C82 120.6(3) yes
C77 C82 C81 122.5(3) yes
C84 C83 C88 114.5(3) yes
C84 C83 B70 122.5(3) yes
C88 C83 B70 122.7(3) yes
C83 C84 C85 123.1(4) yes
C84 C85 C86 120.9(5) yes
C85 C86 C87 118.2(5) yes
C86 C87 C88 121.0(5) yes
C83 C88 C87 122.2(4) yes
C90 C89 C94 115.1(3) yes
C90 C89 B70 120.8(3) yes
C94 C89 B70 123.9(3) yes
C89 C90 C91 122.7(3) yes
C90 C91 C92 119.8(3) yes
C91 C92 C93 119.6(3) yes
C92 C93 C94 120.3(3) yes
C89 C94 C93 122.4(3) yes
C71 B70 C77 109.8(2) yes
C71 B70 C83 112.0(2) yes
C71 B70 C89 108.6(3) yes
C77 B70 C83 108.7(3) yes
C77 B70 C89 109.5(2) yes
C83 B70 C89 108.2(2) yes
Ni1 O52 H52 106.314 no
C51 O52 H52 106.021 no
C53 O52 H52 111.698 no
O2 C1 H1A 109.464 no
O2 C1 H1B 109.465 no
O2 C1 H1C 109.470 no
H1A C1 H1B 109.484 no
H1A C1 H1C 109.476 no
H1B C1 H1C 109.469 no
O2 C3 H3A 110.250 no
O2 C3 H3B 110.255 no
C4 C3 H3A 110.251 no
C4 C3 H3B 110.250 no
H3A C3 H3B 108.526 no
N9 C4 H4A 109.101 no
N9 C4 H4B 109.109 no
C3 C4 H4A 109.098 no
C3 C4 H4B 109.103 no
H4A C4 H4B 107.859 no
O6 C5 H5A 109.467 no
O6 C5 H5B 109.473 no
O6 C5 H5C 109.462 no
H5A C5 H5B 109.467 no
H5A C5 H5C 109.481 no
H5B C5 H5C 109.477 no
O6 C7 H7A 110.186 no
O6 C7 H7B 110.187 no
C8 C7 H7A 110.193 no
C8 C7 H7B 110.187 no
H7A C7 H7B 108.487 no
N9 C8 H8A 109.583 no
N9 C8 H8B 109.588 no
C7 C8 H8A 109.585 no
C7 C8 H8B 109.585 no
H8A C8 H8B 108.109 no
N9 C10 H10A 109.635 no
N9 C10 H10B 109.637 no
C11 C10 H10A 109.633 no
C11 C10 H10B 109.633 no
H10A C10 H10B 108.166 no
O20 C11 H11 108.897 no
C10 C11 H11 108.891 no
C12 C11 H11 108.892 no
N13 C12 H12A 109.338 no
N13 C12 H12B 109.338 no
C11 C12 H12A 109.332 no
C11 C12 H12B 109.332 no
H12A C12 H12B 107.996 no
N13 C14 H14A 109.477 no
N13 C14 H14B 109.468 no
N13 C14 H14C 109.470 no
H14A C14 H14B 109.469 no
H14A C14 H14C 109.483 no
H14B C14 H14C 109.460 no
N13 C15 H15A 109.712 no
N13 C15 H15B 109.714 no
C16 C15 H15A 109.705 no
C16 C15 H15B 109.725 no
H15A C15 H15B 108.203 no
N17 C16 H16A 109.557 no
N17 C16 H16B 109.561 no
C15 C16 H16A 109.562 no
C15 C16 H16B 109.568 no
H16A C16 H16B 108.118 no
N17 C18 H18A 109.473 no
N17 C18 H18B 109.477 no
N17 C18 H18C 109.472 no
H18A C18 H18B 109.472 no
H18A C18 H18C 109.470 no
H18B C18 H18C 109.463 no
N17 C19 H19A 109.471 no
N17 C19 H19B 109.472 no
N17 C19 H19C 109.467 no
H19A C19 H19B 109.476 no
H19A C19 H19C 109.469 no
H19B C19 H19C 109.473 no
C31 C30 H30A 109.471 no
C31 C30 H30B 109.482 no
C31 C30 H30C 109.475 no
H30A C30 H30B 109.473 no
H30A C30 H30C 109.467 no
H30B C30 H30C 109.459 no
C41 C40 H40A 109.473 no
C41 C40 H40B 109.471 no
C41 C40 H40C 109.470 no
H40A C40 H40B 109.475 no
H40A C40 H40C 109.468 no
H40B C40 H40C 109.471 no
C51 C50 H50A 109.471 no
C51 C50 H50B 109.470 no
C51 C50 H50C 109.479 no
H50A C50 H50B 109.471 no
H50A C50 H50C 109.466 no
H50B C50 H50C 109.472 no
O52 C51 H51A 109.716 no
O52 C51 H51B 109.702 no
C50 C51 H51A 109.722 no
C50 C51 H51B 109.704 no
H51A C51 H51B 108.197 no
C53 C52 H52A 109.469 no
C53 C52 H52B 109.467 no
C53 C52 H52C 109.476 no
H52A C52 H52B 109.477 no
H52A C52 H52C 109.466 no
H52B C52 H52C 109.472 no
O52 C53 H53A 110.970 no
O52 C53 H53B 110.967 no
C52 C53 H53A 110.969 no
C52 C53 H53B 110.962 no
H53A C53 H53B 108.966 no
C71 C72 H72 118.212 no
C73 C72 H72 118.222 no
C72 C73 H73 119.883 no
C74 C73 H73 119.898 no
C73 C74 H74 120.760 no
C75 C74 H74 120.758 no
C74 C75 H75 119.518 no
C76 C75 H75 119.533 no
C71 C76 H76 118.402 no
C75 C76 H76 118.397 no
C77 C78 H78 118.207 no
C79 C78 H78 118.202 no
C78 C79 H79 120.019 no
C80 C79 H79 120.020 no
C79 C80 H80 120.354 no
C81 C80 H80 120.358 no
C80 C81 H81 119.712 no
C82 C81 H81 119.721 no
C77 C82 H82 118.749 no
C81 C82 H82 118.762 no
C83 C84 H84 118.450 no
C85 C84 H84 118.443 no
C84 C85 H85 119.568 no
C86 C85 H85 119.558 no
C85 C86 H86 120.896 no
C87 C86 H86 120.885 no
C86 C87 H87 119.484 no
C88 C87 H87 119.481 no
C83 C88 H88 118.881 no
C87 C88 H88 118.894 no
C89 C90 H90 118.637 no
C91 C90 H90 118.639 no
C90 C91 H91 120.128 no
C92 C91 H91 120.117 no
C91 C92 H92 120.205 no
C93 C92 H92 120.208 no
C92 C93 H93 119.825 no
C94 C93 H93 119.832 no
C89 C94 H94 118.782 no
C93 C94 H94 118.771 no

loop_
_geom_bond_atom_site_label_1
_geom_bond_atom_site_label_2
_geom_bond_distance
_geom_bond_publ_flag
Ni1 O2 2.122(2) yes
Ni1 O6 2.155(3) yes
Ni1 O20 1.9738(18) yes
Ni1 O32 1.963(3) yes
Ni1 O52 2.124(2) yes
Ni1 N9 2.052(3) yes
Ni2 O20 1.9847(18) yes
Ni2 O33 2.060(2) yes
Ni2 O42 2.217(2) yes
Ni2 O43 2.1061(19) yes
Ni2 N13 2.127(3) yes
Ni2 N17 2.093(2) yes
O2 C1 1.443(5) yes
O2 C3 1.415(5) yes
O6 C5 1.421(6) yes
O6 C7 1.433(5) yes
O20 C11 1.410(4) yes
O32 C31 1.260(4) yes
O33 C31 1.233(4) yes
O42 C41 1.262(4) yes
O43 C41 1.257(4) yes
O52 C51 1.522(9) yes
O52 C53 1.458(10) yes
N9 C4 1.504(4) yes
N9 C8 1.481(4) yes
N9 C10 1.470(5) yes
N13 C12 1.481(4) yes
N13 C14 1.475(4) yes
N13 C15 1.489(4) yes
N17 C16 1.478(4) yes
N17 C18 1.472(4) yes
N17 C19 1.476(4) yes
C3 C4 1.500(5) yes
C7 C8 1.500(7) yes
C10 C11 1.528(4) yes
C11 C12 1.523(4) yes
C15 C16 1.508(5) yes
C30 C31 1.505(6) yes
C40 C41 1.502(4) yes
C50 C51 1.439(14) yes
C52 C53 1.44(2) yes
C71 C72 1.396(4) yes
C71 C76 1.409(4) yes
C71 B70 1.653(4) yes
C72 C73 1.391(4) yes
C73 C74 1.366(5) yes
C74 C75 1.374(5) yes
C75 C76 1.373(5) yes
C77 C78 1.405(4) yes
C77 C82 1.394(4) yes
C77 B70 1.648(4) yes
C78 C79 1.371(5) yes
C79 C80 1.362(5) yes
C80 C81 1.365(6) yes
C81 C82 1.386(5) yes
C83 C84 1.387(5) yes
C83 C88 1.394(5) yes
C83 B70 1.647(5) yes
C84 C85 1.394(6) yes
C85 C86 1.342(9) yes
C86 C87 1.380(8) yes
C87 C88 1.386(7) yes
C89 C90 1.407(4) yes
C89 C94 1.398(4) yes
C89 B70 1.648(4) yes
C90 C91 1.385(5) yes
C91 C92 1.378(5) yes
C92 C93 1.370(6) yes
C93 C94 1.388(5) yes
O52 H52 0.857 no
C1 H1A 0.960 no
C1 H1B 0.960 no
C1 H1C 0.960 no
C3 H3A 0.970 no
C3 H3B 0.970 no
C4 H4A 0.970 no
C4 H4B 0.970 no
C5 H5A 0.960 no
C5 H5B 0.960 no
C5 H5C 0.960 no
C7 H7A 0.970 no
C7 H7B 0.970 no
C8 H8A 0.970 no
C8 H8B 0.970 no
C10 H10A 0.970 no
C10 H10B 0.970 no
C11 H11 0.980 no
C12 H12A 0.970 no
C12 H12B 0.970 no
C14 H14A 0.960 no
C14 H14B 0.960 no
C14 H14C 0.960 no
C15 H15A 0.970 no
C15 H15B 0.970 no
C16 H16A 0.970 no
C16 H16B 0.970 no
C18 H18A 0.960 no
C18 H18B 0.960 no
C18 H18C 0.960 no
C19 H19A 0.960 no
C19 H19B 0.960 no
C19 H19C 0.960 no
C30 H30A 0.960 no
C30 H30B 0.960 no
C30 H30C 0.960 no
C40 H40A 0.960 no
C40 H40B 0.960 no
C40 H40C 0.960 no
C50 H50A 0.960 no
C50 H50B 0.960 no
C50 H50C 0.960 no
C51 H51A 0.970 no
C51 H51B 0.970 no
C52 H52A 0.960 no
C52 H52B 0.960 no
C52 H52C 0.960 no
C53 H53A 0.970 no
C53 H53B 0.970 no
C72 H72 0.930 no
C73 H73 0.930 no
C74 H74 0.930 no
C75 H75 0.930 no
C76 H76 0.930 no
C78 H78 0.930 no
C79 H79 0.930 no
C80 H80 0.930 no
C81 H81 0.930 no
C82 H82 0.930 no
C84 H84 0.930 no
C85 H85 0.930 no
C86 H86 0.930 no
C87 H87 0.930 no
C88 H88 0.930 no
C90 H90 0.930 no
C91 H91 0.930 no
C92 H92 0.930 no
C93 H93 0.930 no
C94 H94 0.930 no

loop_
_geom_contact_atom_site_label_1
_geom_contact_atom_site_label_2
_geom_contact_distance
_geom_contact_publ_flag
_geom_contact_site_symmetry_2
Ni1 O33 3.305(3) no .
Ni2 O32 3.560(3) no .
Ni2 O52 3.587(3) no .
O2 C5 3.353(6) no .
O2 C7 3.466(5) no .
O6 C4 3.467(5) no .
O6 C51 3.116(10) no .
O6 C53 3.313(14) no .
O20 C3 3.163(4) no .
O20 C4 3.394(4) no .
O20 C15 3.328(4) no .
O20 C18 3.238(4) no .
O20 C31 3.298(4) no .
O32 C1 3.053(5) no .
O32 C5 3.297(6) no .
O32 C51 3.094(10) no .
O32 C52 3.597(17) no .
O33 C18 3.366(4) no .
O33 C19 3.156(4) no .
O33 C41 3.241(4) no .
O42 O52 2.739(3) no .
O42 C12 3.463(4) no .
O42 C14 3.355(5) no .
O42 C51 3.436(11) no .
O42 C53 3.515(13) no .
O43 C14 3.159(5) no .
O43 C16 3.591(4) no .
O43 C19 3.172(4) no .
O52 C8 3.287(4) no .
O52 C10 3.208(4) no .
O52 C11 3.505(4) no .
O52 C31 3.575(4) no .
N13 C41 3.449(4) no .
C3 C10 3.337(5) no .
C3 C11 3.269(5) no .
C4 C7 3.025(6) no .
C4 C11 3.073(5) no .
C11 C15 3.060(4) no .
C14 C16 3.172(5) no .
C14 C41 3.314(5) no .
C15 C18 3.087(5) no .
C71 C74 2.851(4) no .
C71 C78 3.334(4) no .
C71 C88 3.182(5) no .
C71 C90 3.067(4) no .
C72 C75 2.722(5) no .
C72 C77 3.048(4) no .
C72 C78 3.233(4) no .
C73 C76 2.732(5) no .
C76 C83 3.407(5) no .
C76 C88 3.300(6) no .
C76 C89 3.146(4) no .
C76 C90 3.320(4) no .
C77 C80 2.829(5) no .
C77 C84 2.999(5) no .
C77 C90 3.423(4) no .
C78 C81 2.714(5) no .
C78 C83 3.199(5) no .
C78 C84 3.225(5) no .
C79 C82 2.736(5) no .
C82 C89 3.011(4) no .
C82 C90 3.408(5) no .
C83 C86 2.841(7) no .
C83 C94 3.016(4) no .
C84 C87 2.710(7) no .
C84 C89 3.551(5) no .
C84 C94 3.554(5) no .
C85 C88 2.729(6) no .
C88 C89 3.407(5) no .
C88 C94 3.598(5) no .
C89 C92 2.830(5) no .
C90 C93 2.742(5) no .
C91 C94 2.752(5) no .
C1 C80 3.374(6) no 2_555
C4 C72 3.423(4) no 4_564
C14 C50 3.536(11) no 3_676
C50 C14 3.536(11) no 3_676
C72 C4 3.423(4) no 4_565
C80 C1 3.374(6) no 2_545
Ni1 H1A 3.2262 no .
Ni1 H1B 3.3670 no .
Ni1 H3B 3.0680 no .
Ni1 H4A 3.4241 no .
Ni1 H5A 3.1768 no .
Ni1 H5B 3.4411 no .
Ni1 H7B 3.4029 no .
Ni1 H8B 3.0524 no .
Ni1 H10A 3.0162 no .
Ni1 H11 3.3619 no .
Ni1 H51A 3.0638 no .
Ni1 H51B 3.3034 no .
Ni1 H52C 3.4703 no .
Ni1 H53B 3.5212 no .
Ni2 H11 3.4180 no .
Ni2 H12B 3.1476 no .
Ni2 H14A 3.2205 no .
Ni2 H14B 3.1825 no .
Ni2 H15B 3.1591 no .
Ni2 H16B 3.1081 no .
Ni2 H18A 3.1007 no .
Ni2 H18C 3.0431 no .
Ni2 H19A 3.1174 no .
Ni2 H19B 3.0413 no .
Ni2 H52 2.9452 no .
O2 H4A 2.6578 no .
O2 H4B 3.1766 no .
O2 H5A 3.4933 no .
O2 H5B 3.0174 no .
O2 H7B 3.2510 no .
O6 H4A 3.3549 no .
O6 H8A 3.2054 no .
O6 H8B 2.6337 no .
O6 H51A 2.4812 no .
O6 H52C 3.1777 no .
O6 H53B 2.9030 no .
O20 H1B 3.4795 no .
O20 H3B 2.7201 no .
O20 H10A 2.7575 no .
O20 H10B 3.2188 no .
O20 H12A 3.2107 no .
O20 H12B 2.7850 no .
O20 H15B 3.0436 no .
O20 H18A 3.2734 no .
O20 H18C 2.7750 no .
O20 H52 2.6621 no .
O32 H1A 2.5933 no .
O32 H1B 3.2162 no .
O32 H5A 2.7411 no .
O32 H30A 2.3776 no .
O32 H30B 2.9588 no .
O32 H30C 2.9552 no .
O32 H51A 3.0847 no .
O32 H51B 2.7564 no .
O32 H52B 3.5657 no .
O32 H52C 2.9785 no .
O32 H52 3.1015 no .
O33 H18A 2.8838 no .
O33 H19A 2.6465 no .
O33 H19B 3.3945 no .
O33 H30A 3.1168 no .
O33 H30B 2.5974 no .
O33 H30C 2.5948 no .
O33 H51B 3.4629 no .
O33 H52 3.2567 no .
O42 H12B 3.0511 no .
O42 H14B 2.7940 no .
O42 H40A 2.4648 no .
O42 H40B 2.9983 no .
O42 H40C 3.0134 no .
O42 H50C 3.2200 no .
O42 H51B 3.2563 no .
O42 H52B 3.1327 no .
O42 H53A 3.4112 no .
O42 H52 1.8826 no .
O43 H14A 2.8351 no .
O43 H14B 3.0254 no .
O43 H16B 3.2285 no .
O43 H19A 3.3707 no .
O43 H19B 2.5991 no .
O43 H40A 3.1544 no .
O43 H40B 2.6407 no .
O43 H40C 2.6411 no .
O52 H8B 2.8047 no .
O52 H10A 2.7429 no .
O52 H50A 3.2611 no .
O52 H50B 2.5960 no .
O52 H50C 2.5989 no .
O52 H52A 3.1381 no .
O52 H52B 2.4434 no .
O52 H52C 2.4574 no .
N9 H3A 3.3204 no .
N9 H3B 2.8104 no .
N9 H7A 3.2830 no .
N9 H7B 2.7162 no .
N9 H11 2.7841 no .
N9 H52 3.5618 no .
N13 H11 2.8391 no .
N13 H16A 3.2884 no .
N13 H16B 2.6619 no .
N13 H18C 3.4554 no .
N17 H15A 3.2872 no .
N17 H15B 2.6682 no .
C1 H3A 2.5273 no .
C1 H3B 2.6170 no .
C1 H18A 3.2831 no .
C3 H1A 3.1856 no .
C3 H1B 2.5632 no .
C3 H1C 2.5646 no .
C3 H7B 3.5474 no .
C3 H11 2.8939 no .
C4 H7B 2.7734 no .
C4 H8A 2.5853 no .
C4 H8B 3.2930 no .
C4 H10A 3.2911 no .
C4 H10B 2.5757 no .
C4 H11 2.8919 no .
C5 H7A 2.6605 no .
C5 H7B 2.5180 no .
C5 H51A 3.0317 no .
C5 H52C 3.4998 no .
C7 H4A 2.6456 no .
C7 H5A 3.1946 no .
C7 H5B 2.5684 no .
C7 H5C 2.5734 no .
C7 H51A 3.5377 no .
C7 H53B 3.3653 no .
C8 H4A 2.4238 no .
C8 H4B 2.9748 no .
C8 H10A 2.5191 no .
C8 H10B 2.7958 no .
C8 H53B 3.3472 no .
C10 H3B 3.2309 no .
C10 H4A 3.2125 no .
C10 H4B 2.4658 no .
C10 H8A 2.7794 no .
C10 H8B 2.5340 no .
C10 H12A 2.8231 no .
C10 H12B 2.5272 no .
C10 H52 3.3660 no .
C11 H3B 2.7559 no .
C11 H4B 3.0509 no .
C11 H15B 2.6463 no .
C11 H18C 3.2499 no .
C11 H52 3.3469 no .
C12 H10A 2.5569 no .
C12 H10B 2.7999 no .
C12 H14A 3.2378 no .
C12 H14B 2.5839 no .
C12 H14C 2.5833 no .
C12 H15A 2.8600 no .
C12 H15B 2.4790 no .
C14 H12A 2.6912 no .
C14 H12B 2.4805 no .
C14 H15A 2.4795 no .
C14 H15B 3.2351 no .
C14 H16B 2.9211 no .
C15 H11 2.9214 no .
C15 H12A 2.5719 no .
C15 H12B 3.2775 no .
C15 H14A 2.6085 no .
C15 H14B 3.2692 no .
C15 H14C 2.6525 no .
C15 H18B 3.4746 no .
C15 H18C 2.7813 no .
C16 H14A 2.8837 no .
C16 H18A 3.2580 no .
C16 H18B 2.6209 no .
C16 H18C 2.6214 no .
C16 H19A 3.2373 no .
C16 H19B 2.5849 no .
C16 H19C 2.5862 no .
C18 H1B 3.0158 no .
C18 H3B 3.5729 no .
C18 H15B 2.8128 no .
C18 H16A 2.5097 no .
C18 H16B 3.2447 no .
C18 H19A 2.5630 no .
C18 H19B 3.2242 no .
C18 H19C 2.5749 no .
C19 H16A 2.7224 no .
C19 H16B 2.4655 no .
C19 H18A 2.5711 no .
C19 H18B 2.5652 no .
C19 H18C 3.2250 no .
C30 H1A 3.4905 no .
C31 H1A 3.1374 no .
C31 H1B 3.4765 no .
C31 H18A 3.2850 no .
C31 H19A 3.5113 no .
C31 H51B 3.0756 no .
C31 H52C 3.5730 no .
C31 H52 3.4327 no .
C40 H14B 3.5478 no .
C41 H14A 3.2655 no .
C41 H14B 2.8210 no .
C41 H52 3.0926 no .
C50 H52 2.6635 no .
C52 H52 2.5617 no .
C53 H8B 3.1133 no .
C71 H73 3.2832 no .
C71 H75 3.2752 no .
C71 H78 3.1931 no .
C71 H88 2.8594 no .
C71 H90 2.7238 no .
C72 H74 3.2353 no .
C72 H76 3.1943 no .
C72 H78 3.0431 no .
C72 H90 3.4380 no .
C73 H75 3.1953 no .
C74 H72 3.2162 no .
C74 H76 3.2162 no .
C75 H73 3.1987 no .
C76 H72 3.1954 no .
C76 H74 3.2307 no .
C76 H88 2.6171 no .
C76 H90 3.0170 no .
C77 H72 2.6458 no .
C77 H79 3.2764 no .
C77 H81 3.2665 no .
C77 H84 2.5897 no .
C77 H90 3.3985 no .
C78 H72 2.5656 no .
C78 H80 3.2084 no .
C78 H82 3.1991 no .
C78 H84 2.7388 no .
C79 H72 3.4472 no .
C79 H81 3.1927 no .
C79 H84 3.5844 no .
C80 H78 3.1937 no .
C80 H82 3.2172 no .
C81 H79 3.1950 no .
C82 H72 3.5930 no .
C82 H78 3.1942 no .
C82 H80 3.2300 no .
C82 H84 3.3459 no .
C82 H90 3.4485 no .
C83 H76 3.2897 no .
C83 H78 2.9795 no .
C83 H85 3.2710 no .
C83 H87 3.2631 no .
C83 H94 2.6290 no .
C84 H78 3.0694 no .
C84 H86 3.2259 no .
C84 H88 3.1877 no .
C84 H94 2.9178 no .
C85 H87 3.1751 no .
C86 H84 3.2033 no .
C86 H88 3.2362 no .
C87 H85 3.1810 no .
C88 H76 2.9862 no .
C88 H84 3.1862 no .
C88 H86 3.2492 no .
C88 H94 3.1739 no .
C89 H76 2.8790 no .
C89 H82 2.5996 no .
C89 H88 3.4097 no .
C89 H91 3.2834 no .
C89 H93 3.2720 no .
C90 H76 3.1453 no .
C90 H82 2.7985 no .
C90 H92 3.2314 no .
C90 H94 3.2143 no .
C91 H82 3.5415 no .
C91 H93 3.2145 no .
C92 H90 3.2207 no .
C92 H94 3.2218 no .
C93 H91 3.2152 no .
C94 H82 3.2365 no .
C94 H90 3.2120 no .
C94 H92 3.2331 no .
B70 H72 2.8340 no .
B70 H76 2.7783 no .
B70 H78 2.7729 no .
B70 H82 2.8213 no .
B70 H84 2.7784 no .
B70 H88 2.7947 no .
B70 H90 2.7638 no .
B70 H94 2.8212 no .
H1A H3A 3.4106 no .
H1A H3B 3.4752 no .
H1A H5A 3.3498 no .
H1A H5B 3.3256 no .
H1A H18A 3.5285 no .
H1A H30A 3.2230 no .
H1A H30C 3.4927 no .
H1B H3A 2.7950 no .
H1B H3B 2.4457 no .
H1B H18A 2.3860 no .
H1B H18B 3.5162 no .
H1B H18C 2.8213 no .
H1C H3A 2.3503 no .
H1C H3B 2.9328 no .
H3A H4A 2.2619 no .
H3A H4B 2.4129 no .
H3B H4A 2.8129 no .
H3B H4B 2.2720 no .
H3B H10B 3.5125 no .
H3B H11 2.2072 no .
H3B H18A 3.5689 no .
H3B H18C 2.7565 no .
H4A H7A 3.4619 no .
H4A H7B 2.1399 no .
H4A H8A 2.3738 no .
H4A H8B 3.3729 no .
H4A H10B 3.2559 no .
H4B H7B 3.5547 no .
H4B H8A 2.8519 no .
H4B H10A 3.3609 no .
H4B H10B 2.2189 no .
H4B H11 2.6854 no .
H5A H7A 3.5127 no .
H5A H7B 3.4075 no .
H5A H51A 2.8391 no .
H5A H52C 3.0647 no .
H5B H7A 2.9820 no .
H5B H7B 2.3389 no .
H5C H7A 2.4984 no .
H5C H7B 2.7711 no .
H5C H51A 3.1884 no .
H7A H8A 2.3891 no .
H7A H8B 2.2957 no .
H7A H53B 3.2692 no .
H7B H8A 2.3017 no .
H7B H8B 2.8230 no .
H8A H10A 2.9170 no .
H8A H10B 2.7851 no .
H8B H10A 2.2196 no .
H8B H10B 2.9643 no .
H8B H51A 3.5283 no .
H8B H53A 3.4919 no .
H8B H53B 2.6356 no .
H8B H52 3.4783 no .
H10A H11 2.8309 no .
H10A H12A 2.9832 no .
H10A H12B 2.2174 no .
H10A H52 2.8796 no .
H10B H11 2.2730 no .
H10B H12A 2.7962 no .
H10B H12B 2.9025 no .
H11 H12A 2.2493 no .
H11 H12B 2.8174 no .
H11 H15A 3.5200 no .
H11 H15B 2.2349 no .
H11 H18C 2.8288 no .
H12A H14A 3.5442 no .
H12A H14B 3.0129 no .
H12A H14C 2.5146 no .
H12A H15A 2.6782 no .
H12A H15B 2.5106 no .
H12B H14A 3.3857 no .
H12B H14B 2.2920 no .
H12B H14C 2.6953 no .
H12B H15B 3.4230 no .
H12B H52 3.1942 no .
H14A H15A 2.6105 no .
H14A H15B 3.5330 no .
H14A H16B 2.3625 no .
H14B H15A 3.4035 no .
H14B H40B 3.3158 no .
H14C H15A 2.3538 no .
H14C H15B 3.3779 no .
H14C H16B 3.4030 no .
H15A H16A 2.3486 no .
H15A H16B 2.3330 no .
H15B H16A 2.3346 no .
H15B H16B 2.8285 no .
H15B H18B 3.2018 no .
H15B H18C 2.2420 no .
H16A H18A 3.4142 no .
H16A H18B 2.3380 no .
H16A H18C 2.7193 no .
H16A H19A 3.5688 no .
H16A H19B 3.0518 no .
H16A H19C 2.5555 no .
H16B H18B 3.4066 no .
H16B H18C 3.5435 no .
H16B H19A 3.3751 no .
H16B H19B 2.2820 no .
H16B H19C 2.6676 no .
H18A H19A 2.3733 no .
H18A H19B 3.4464 no .
H18A H19C 2.8601 no .
H18A H30C 3.5503 no .
H18B H19A 2.8337 no .
H18B H19B 3.4477 no .
H18B H19C 2.3797 no .
H18C H19A 3.4453 no .
H18C H19C 3.4513 no .
H19A H30C 3.3297 no .
H40A H50C 3.3829 no .
H50A H51A 2.2715 no .
H50A H51B 2.2736 no .
H50A H52 3.5099 no .
H50B H51A 2.2807 no .
H50B H51B 2.7677 no .
H50B H52 2.9863 no .
H50C H51A 2.7676 no .
H50C H51B 2.2784 no .
H50C H52 2.5315 no .
H51A H52 2.6996 no .
H51B H52 2.1803 no .
H52A H53A 2.2929 no .
H52A H53B 2.3025 no .
H52A H52 3.4268 no .
H52B H53A 2.2954 no .
H52B H53B 2.7789 no .
H52B H52 2.3909 no .
H52C H53A 2.7790 no .
H52C H53B 2.2860 no .
H52C H52 2.8682 no .
H53A H52 2.2155 no .
H53B H52 2.7113 no .
H72 H73 2.2945 no .
H72 H78 2.4662 no .
H73 H74 2.3056 no .
H74 H75 2.3078 no .
H75 H76 2.2736 no .
H76 H88 2.2333 no .
H76 H90 3.0815 no .
H78 H79 2.2758 no .
H78 H84 2.7957 no .
H79 H80 2.2970 no .
H80 H81 2.2962 no .
H81 H82 2.2941 no .
H82 H90 2.9744 no .
H84 H85 2.2960 no .
H84 H94 3.1470 no .
H85 H86 2.2787 no .
H86 H87 2.3149 no .
H87 H88 2.2933 no .
H88 H94 3.5432 no .
H90 H91 2.2980 no .
H91 H92 2.3121 no .
H92 H93 2.3007 no .
H93 H94 2.2981 no .
O33 H7A 3.1556 no 2_655
O42 H40A 2.9650 no 3_676
O42 H40B 3.4766 no 3_676
O43 H5C 3.1106 no 2_655
O43 H7A 2.7437 no 2_655
O52 H40B 3.3175 no 3_676
C1 H80 3.2038 no 2_555
C3 H78 3.2320 no 4_564
C4 H72 3.5457 no 4_564
C4 H78 3.3114 no 4_564
C5 H19B 3.5541 no 2_645
C5 H80 3.1301 no 4_664
C7 H40C 3.3174 no 2_645
C8 H30B 2.9974 no 2_645
C12 H40A 3.4176 no 3_676
C12 H76 3.2363 no .
C14 H40A 3.4806 no 3_676
C14 H50A 3.5341 no 3_676
C14 H50C 2.8408 no 3_676
C14 H53A 3.5999 no 3_676
C14 H82 3.4034 no 3_576
C15 H72 3.3974 no 3_576
C16 H72 3.0118 no 3_576
C18 H84 3.0782 no 2_555
C19 H50B 3.4950 no 2_655
C19 H51A 3.4593 no 2_655
C19 H52A 3.5921 no 2_655
C19 H53B 3.1759 no 2_655
C30 H8B 3.2019 no 2_655
C30 H87 2.9502 no 2_655
C40 H7A 3.5520 no 2_655
C40 H12B 3.1742 no 3_676
C40 H14B 3.5854 no 3_676
C40 H53A 3.3059 no 3_676
C40 H75 3.2695 no 3_676
C41 H7A 3.2183 no 2_655
C50 H14A 3.3793 no 3_676
C50 H14B 3.1435 no 3_676
C50 H14C 3.5161 no 3_676
C50 H19A 3.3872 no 2_645
C50 H40B 3.4630 no 3_676
C50 H75 3.5416 no 3_676
C50 H81 3.4962 no 1_655
C50 H82 3.4265 no 1_655
C52 H74 3.4202 no 3_676
C52 H75 3.2690 no 3_676
C53 H19A 3.3212 no 2_645
C53 H40B 3.1854 no 3_676
C71 H4A 3.0053 no 4_565
C71 H4B 3.4448 no 4_565
C71 H15A 3.5840 no 3_576
C72 H4A 3.0360 no 4_565
C72 H4B 2.8827 no 4_565
C72 H15A 3.0156 no 3_576
C72 H16A 3.0420 no 3_576
C72 H91 3.5232 no 3_576
C73 H4A 3.3817 no 4_565
C73 H4B 3.2148 no 4_565
C73 H8A 3.1097 no 4_565
C73 H15A 3.3855 no 3_576
C73 H16A 3.3334 no 3_576
C73 H91 3.2119 no 3_576
C74 H8A 2.8163 no 4_565
C74 H52B 3.3870 no 3_676
C74 H86 3.5212 no 4_565
C74 H91 2.9212 no 3_576
C74 H92 3.4489 no 3_576
C75 H4A 3.5902 no 4_565
C75 H8A 3.2641 no 4_565
C75 H40C 3.3530 no 3_676
C75 H52B 3.1570 no 3_676
C75 H91 2.9259 no 3_576
C76 H4A 3.2924 no 4_565
C76 H12A 3.4940 no .
C76 H40C 3.4999 no 3_676
C76 H91 3.2478 no 3_576
C77 H16B 3.4325 no 3_576
C77 H18B 3.4473 no 2_545
C78 H3A 3.5321 no 4_565
C78 H16B 3.4098 no 3_576
C78 H93 3.3863 no 4_565
C79 H1B 3.3154 no 2_545
C79 H1C 3.1838 no 2_545
C79 H16B 3.2229 no 3_576
C79 H93 3.2938 no 4_565
C80 H1A 3.2899 no 2_545
C80 H1B 3.0410 no 2_545
C80 H1C 3.2311 no 2_545
C80 H5C 3.3141 no 4_465
C80 H16B 3.0128 no 3_576
C80 H19B 3.2843 no 3_576
C81 H1B 3.4473 no 2_545
C81 H14A 2.8663 no 3_576
C81 H16B 2.9903 no 3_576
C81 H18A 3.1954 no 2_545
C81 H50B 3.5232 no 1_455
C82 H14A 2.8869 no 3_576
C82 H16B 3.1895 no 3_576
C82 H18A 3.2885 no 2_545
C82 H18B 3.1304 no 2_545
C83 H3A 2.9760 no 4_565
C83 H4A 3.4080 no 4_565
C84 H3A 2.9953 no 4_565
C84 H18B 3.1594 no 2_545
C84 H18C 3.5141 no 2_545
C85 H1C 3.1024 no 4_565
C85 H3A 3.2641 no 4_565
C85 H73 3.2036 no 4_564
C85 H79 3.4403 no 3_566
C85 H92 3.4479 no 2_545
C86 H1C 2.7542 no 4_565
C86 H3A 3.4682 no 4_565
C86 H73 3.1767 no 4_564
C86 H74 3.1762 no 4_564
C86 H79 3.5976 no 3_566
C87 H1C 3.1927 no 4_565
C87 H3A 3.3902 no 4_565
C87 H5B 3.5862 no 4_565
C87 H30A 3.3253 no 2_645
C87 H30B 3.4179 no 2_645
C88 H3A 3.1447 no 4_565
C88 H4A 3.1724 no 4_565
C89 H12A 3.3170 no .
C90 H12A 3.0986 no .
C90 H14C 3.3173 no 3_576
C91 H12A 3.0952 no .
C91 H14C 3.5969 no 3_576
C91 H15A 3.2604 no .
C91 H15B 3.4887 no .
C91 H50A 3.4757 no 1_455
C91 H52A 3.5438 no 1_455
C91 H90 3.5806 no 3_576
C92 H11 3.3576 no .
C92 H12A 3.2753 no .
C92 H15B 3.2984 no .
C92 H52A 3.5277 no 1_455
C93 H4B 3.5391 no .
C93 H10B 3.3326 no .
C93 H11 3.2571 no .
C93 H12A 3.4272 no .
C93 H19C 3.3311 no 2_545
C93 H79 3.5536 no 4_564
C94 H10B 3.1705 no .
C94 H12A 3.4360 no .
C94 H16A 3.5711 no 2_545
C94 H18B 3.1807 no 2_545
C94 H19C 3.5573 no 2_545
H1A C80 3.2899 no 2_555
H1A H5A 3.5386 no 3_675
H1A H80 2.8930 no 2_555
H1B C79 3.3154 no 2_555
H1B C80 3.0410 no 2_555
H1B C81 3.4473 no 2_555
H1B H79 3.5526 no 2_555
H1B H80 3.1091 no 2_555
H1C C79 3.1838 no 2_555
H1C C80 3.2311 no 2_555
H1C C85 3.1024 no 4_564
H1C C86 2.7542 no 4_564
H1C C87 3.1927 no 4_564
H1C H79 2.9871 no 2_555
H1C H80 3.0711 no 2_555
H1C H85 3.3490 no 4_564
H1C H86 2.7974 no 4_564
H1C H87 3.4813 no 4_564
H3A C78 3.5321 no 4_564
H3A C83 2.9760 no 4_564
H3A C84 2.9953 no 4_564
H3A C85 3.2641 no 4_564
H3A C86 3.4682 no 4_564
H3A C87 3.3902 no 4_564
H3A C88 3.1447 no 4_564
H3A H78 2.6768 no 4_564
H3A H84 3.3844 no 4_564
H3B H78 3.3208 no 4_564
H4A C71 3.0053 no 4_564
H4A C72 3.0360 no 4_564
H4A C73 3.3817 no 4_564
H4A C75 3.5902 no 4_564
H4A C76 3.2924 no 4_564
H4A C83 3.4080 no 4_564
H4A C88 3.1724 no 4_564
H4A H72 3.3744 no 4_564
H4A H78 3.4135 no 4_564
H4A H88 3.0018 no 4_564
H4B C71 3.4448 no 4_564
H4B C72 2.8827 no 4_564
H4B C73 3.2148 no 4_564
H4B C93 3.5391 no .
H4B H72 2.8251 no 4_564
H4B H73 3.3817 no 4_564
H4B H78 2.7876 no 4_564
H4B H93 2.9589 no .
H5A H1A 3.5386 no 3_675
H5A H80 2.9250 no 4_664
H5B C87 3.5862 no 4_564
H5B H30A 2.9650 no 3_675
H5B H30C 3.5791 no 3_675
H5B H87 3.0114 no 4_564
H5C O43 3.1106 no 2_645
H5C C80 3.3141 no 4_664
H5C H19B 2.7840 no 2_645
H5C H80 2.5045 no 4_664
H5C H81 3.5378 no 4_664
H7A O33 3.1556 no 2_645
H7A O43 2.7437 no 2_645
H7A C40 3.5520 no 2_645
H7A C41 3.2183 no 2_645
H7A H19A 3.3212 no 2_645
H7A H19B 3.2566 no 2_645
H7A H30B 3.3302 no 2_645
H7A H40C 2.9567 no 2_645
H7B H40C 2.7706 no 2_645
H7B H88 3.1330 no 4_564
H8A C73 3.1097 no 4_564
H8A C74 2.8163 no 4_564
H8A C75 3.2641 no 4_564
H8A H30B 2.7155 no 2_645
H8A H73 3.3710 no 4_564
H8A H74 2.8862 no 4_564
H8A H75 3.5945 no 4_564
H8B C30 3.2019 no 2_645
H8B H30B 2.4599 no 2_645
H8B H30C 3.1288 no 2_645
H10A H40A 3.5051 no 3_676
H10A H40B 3.2719 no 3_676
H10B C93 3.3326 no .
H10B C94 3.1705 no .
H10B H73 3.5622 no 4_564
H10B H88 3.5233 no .
H10B H93 3.3330 no .
H10B H94 3.0549 no .
H11 C92 3.3576 no .
H11 C93 3.2571 no .
H11 H92 3.4464 no .
H11 H93 3.2648 no .
H12A C76 3.4940 no .
H12A C89 3.3170 no .
H12A C90 3.0986 no .
H12A C91 3.0952 no .
H12A C92 3.2753 no .
H12A C93 3.4272 no .
H12A C94 3.4360 no .
H12A H76 2.6979 no .
H12A H90 3.4964 no .
H12A H91 3.4954 no .
H12B C40 3.1742 no 3_676
H12B H40A 2.4786 no 3_676
H12B H40B 3.3021 no 3_676
H12B H40C 3.2942 no 3_676
H12B H76 2.8649 no .
H14A C50 3.3793 no 3_676
H14A C81 2.8663 no 3_576
H14A C82 2.8869 no 3_576
H14A H50A 3.3967 no 3_676
H14A H50B 3.3611 no 3_676
H14A H50C 2.8517 no 3_676
H14A H53A 3.3545 no 3_676
H14A H81 2.7222 no 3_576
H14A H82 2.7467 no 3_576
H14B C40 3.5854 no 3_676
H14B C50 3.1435 no 3_676
H14B H40A 2.6305 no 3_676
H14B H50A 3.3490 no 3_676
H14B H50B 3.4526 no 3_676
H14B H50C 2.2899 no 3_676
H14B H52B 3.5380 no 3_676
H14B H53A 3.0740 no 3_676
H14B H75 3.3120 no .
H14C C50 3.5161 no 3_676
H14C C90 3.3173 no 3_576
H14C C91 3.5969 no 3_576
H14C H50A 3.2733 no 3_676
H14C H50C 2.9367 no 3_676
H14C H75 3.2570 no .
H14C H76 3.4105 no .
H14C H82 3.1978 no 3_576
H14C H90 2.8232 no 3_576
H14C H91 3.3541 no 3_576
H15A C71 3.5840 no 3_576
H15A C72 3.0156 no 3_576
H15A C73 3.3855 no 3_576
H15A C91 3.2604 no .
H15A H72 2.8955 no 3_576
H15A H73 3.5040 no 3_576
H15A H90 2.9531 no 3_576
H15A H91 2.9129 no .
H15B C91 3.4887 no .
H15B C92 3.2984 no .
H15B H73 3.5737 no 3_576
H15B H91 3.4433 no .
H15B H92 3.1250 no .
H16A C72 3.0420 no 3_576
H16A C73 3.3334 no 3_576
H16A C94 3.5711 no 2_555
H16A H72 2.3924 no 3_576
H16A H73 2.9763 no 3_576
H16A H93 3.2043 no 2_555
H16A H94 3.0570 no 2_555
H16B C77 3.4325 no 3_576
H16B C78 3.4098 no 3_576
H16B C79 3.2229 no 3_576
H16B C80 3.0128 no 3_576
H16B C81 2.9903 no 3_576
H16B C82 3.1895 no 3_576
H16B H72 2.9856 no 3_576
H16B H80 3.4141 no 3_576
H16B H81 3.3855 no 3_576
H18A C81 3.1954 no 2_555
H18A C82 3.2885 no 2_555
H18A H81 3.2576 no 2_555
H18A H82 3.4078 no 2_555
H18A H84 3.3541 no 2_555
H18B C77 3.4473 no 2_555
H18B C82 3.1304 no 2_555
H18B C84 3.1594 no 2_555
H18B C94 3.1807 no 2_555
H18B H82 3.0503 no 2_555
H18B H84 2.5732 no 2_555
H18B H94 2.8266 no 2_555
H18C C84 3.5141 no 2_555
H18C H84 2.8568 no 2_555
H18C H85 3.4782 no 2_555
H19A C50 3.3872 no 2_655
H19A C53 3.3212 no 2_655
H19A H7A 3.3212 no 2_655
H19A H50A 3.3150 no 2_655
H19A H50B 2.8000 no 2_655
H19A H51A 3.1374 no 2_655
H19A H52A 3.3610 no 2_655
H19A H53B 2.4684 no 2_655
H19B C5 3.5541 no 2_655
H19B C80 3.2843 no 3_576
H19B H5C 2.7840 no 2_655
H19B H7A 3.2566 no 2_655
H19B H51A 3.2915 no 2_655
H19B H53B 3.3136 no 2_655
H19B H80 3.0315 no 3_576
H19C C93 3.3311 no 2_555
H19C C94 3.5573 no 2_555
H19C H50A 3.1211 no 2_655
H19C H50B 3.3709 no 2_655
H19C H51A 3.3792 no 2_655
H19C H52A 3.0700 no 2_655
H19C H53B 3.3032 no 2_655
H19C H82 3.4789 no 2_555
H19C H93 3.2916 no 2_555
H30A C87 3.3253 no 2_655
H30A H5B 2.9650 no 3_675
H30A H86 3.4237 no 2_655
H30A H87 2.4833 no 2_655
H30B C8 2.9974 no 2_655
H30B C87 3.4179 no 2_655
H30B H7A 3.3302 no 2_655
H30B H8A 2.7155 no 2_655
H30B H8B 2.4599 no 2_655
H30B H74 3.3472 no 3_676
H30B H87 2.6368 no 2_655
H30C H5B 3.5791 no 3_675
H30C H8B 3.1288 no 2_655
H30C H50B 3.4453 no 2_655
H30C H53B 3.3403 no 2_655
H30C H81 3.0094 no 2_555
H30C H87 3.3360 no 2_655
H40A O42 2.9650 no 3_676
H40A C12 3.4176 no 3_676
H40A C14 3.4806 no 3_676
H40A H10A 3.5051 no 3_676
H40A H12B 2.4786 no 3_676
H40A H14B 2.6305 no 3_676
H40A H40A 3.5455 no 3_676
H40A H53A 3.5738 no 3_676
H40A H75 2.9507 no 3_676
H40A H76 3.4694 no 3_676
H40A H52 3.3907 no 3_676
H40B O42 3.4766 no 3_676
H40B O52 3.3175 no 3_676
H40B C50 3.4630 no 3_676
H40B C53 3.1854 no 3_676
H40B H10A 3.2719 no 3_676
H40B H12B 3.3021 no 3_676
H40B H50B 3.1448 no 3_676
H40B H50C 2.9857 no 3_676
H40B H53A 2.4198 no 3_676
H40B H52 3.1151 no 3_676
H40C C7 3.3174 no 2_655
H40C C75 3.3530 no 3_676
H40C C76 3.4999 no 3_676
H40C H7A 2.9567 no 2_655
H40C H7B 2.7706 no 2_655
H40C H12B 3.2942 no 3_676
H40C H75 2.8637 no 3_676
H40C H76 3.1422 no 3_676
H40C H88 3.2200 no 3_676
H50A C14 3.5341 no 3_676
H50A C91 3.4757 no 1_655
H50A H14A 3.3967 no 3_676
H50A H14B 3.3490 no 3_676
H50A H14C 3.2733 no 3_676
H50A H19A 3.3150 no 2_645
H50A H19C 3.1211 no 2_645
H50A H75 3.3692 no 3_676
H50A H82 2.9318 no 1_655
H50A H91 3.5822 no 1_655
H50B C19 3.4950 no 2_645
H50B C81 3.5232 no 1_655
H50B H14A 3.3611 no 3_676
H50B H14B 3.4526 no 3_676
H50B H19A 2.8000 no 2_645
H50B H19C 3.3709 no 2_645
H50B H30C 3.4453 no 2_645
H50B H40B 3.1448 no 3_676
H50B H81 2.7815 no 1_655
H50B H82 3.1863 no 1_655
H50C C14 2.8408 no 3_676
H50C H14A 2.8517 no 3_676
H50C H14B 2.2899 no 3_676
H50C H14C 2.9367 no 3_676
H50C H40B 2.9857 no 3_676
H50C H75 3.0646 no 3_676
H51A C19 3.4593 no 2_645
H51A H19A 3.1374 no 2_645
H51A H19B 3.2915 no 2_645
H51A H19C 3.3792 no 2_645
H51B H74 3.1365 no 3_676
H51B H75 3.1314 no 3_676
H52A C19 3.5921 no 2_645
H52A C91 3.5438 no 1_655
H52A C92 3.5277 no 1_655
H52A H19A 3.3610 no 2_645
H52A H19C 3.0700 no 2_645
H52A H74 3.4267 no 3_676
H52A H75 3.3148 no 3_676
H52A H82 3.4271 no 1_655
H52A H92 3.5815 no 1_655
H52B C74 3.3870 no 3_676
H52B C75 3.1570 no 3_676
H52B H14B 3.5380 no 3_676
H52B H74 2.9270 no 3_676
H52B H75 2.4379 no 3_676
H52C H74 3.3662 no 3_676
H53A C14 3.5999 no 3_676
H53A C40 3.3059 no 3_676
H53A H14A 3.3545 no 3_676
H53A H14B 3.0740 no 3_676
H53A H40A 3.5738 no 3_676
H53A H40B 2.4198 no 3_676
H53A H81 3.2441 no 1_655
H53B C19 3.1759 no 2_645
H53B H19A 2.4684 no 2_645
H53B H19B 3.3136 no 2_645
H53B H19C 3.3032 no 2_645
H53B H30C 3.3403 no 2_645
H72 C4 3.5457 no 4_565
H72 C15 3.3974 no 3_576
H72 C16 3.0118 no 3_576
H72 H4A 3.3744 no 4_565
H72 H4B 2.8251 no 4_565
H72 H15A 2.8955 no 3_576
H72 H16A 2.3924 no 3_576
H72 H16B 2.9856 no 3_576
H72 H93 3.1039 no 4_565
H73 C85 3.2036 no 4_565
H73 C86 3.1767 no 4_565
H73 H4B 3.3817 no 4_565
H73 H8A 3.3710 no 4_565
H73 H10B 3.5622 no 4_565
H73 H15A 3.5040 no 3_576
H73 H15B 3.5737 no 3_576
H73 H16A 2.9763 no 3_576
H73 H85 3.4229 no 4_565
H73 H86 3.3776 no 4_565
H73 H92 3.5455 no 3_576
H73 H94 2.8739 no 4_565
H74 C52 3.4202 no 3_676
H74 C86 3.1762 no 4_565
H74 H8A 2.8862 no 4_565
H74 H30B 3.3472 no 3_676
H74 H51B 3.1365 no 3_676
H74 H52A 3.4267 no 3_676
H74 H52B 2.9270 no 3_676
H74 H52C 3.3662 no 3_676
H74 H86 2.7425 no 4_565
H74 H91 3.2687 no 3_576
H74 H92 3.2498 no 3_576
H75 C40 3.2695 no 3_676
H75 C50 3.5416 no 3_676
H75 C52 3.2690 no 3_676
H75 H8A 3.5945 no 4_565
H75 H14B 3.3120 no .
H75 H14C 3.2570 no .
H75 H40A 2.9507 no 3_676
H75 H40C 2.8637 no 3_676
H75 H50A 3.3692 no 3_676
H75 H50C 3.0646 no 3_676
H75 H51B 3.1314 no 3_676
H75 H52A 3.3148 no 3_676
H75 H52B 2.4379 no 3_676
H75 H91 3.2666 no 3_576
H76 C12 3.2363 no .
H76 H12A 2.6979 no .
H76 H12B 2.8649 no .
H76 H14C 3.4105 no .
H76 H40A 3.4694 no 3_676
H76 H40C 3.1422 no 3_676
H78 C3 3.2320 no 4_565
H78 C4 3.3114 no 4_565
H78 H3A 2.6768 no 4_565
H78 H3B 3.3208 no 4_565
H78 H4A 3.4135 no 4_565
H78 H4B 2.7876 no 4_565
H78 H93 3.0345 no 4_565
H79 C85 3.4403 no 3_566
H79 C86 3.5976 no 3_566
H79 C93 3.5536 no 4_565
H79 H1B 3.5526 no 2_545
H79 H1C 2.9871 no 2_545
H79 H85 2.8609 no 3_566
H79 H86 3.1903 no 3_566
H79 H92 3.2890 no 4_565
H79 H93 2.8663 no 4_565
H80 C1 3.2038 no 2_545
H80 C5 3.1301 no 4_465
H80 H1A 2.8930 no 2_545
H80 H1B 3.1091 no 2_545
H80 H1C 3.0711 no 2_545
H80 H5A 2.9250 no 4_465
H80 H5C 2.5045 no 4_465
H80 H16B 3.4141 no 3_576
H80 H19B 3.0315 no 3_576
H81 C50 3.4962 no 1_455
H81 H5C 3.5378 no 4_465
H81 H14A 2.7222 no 3_576
H81 H16B 3.3855 no 3_576
H81 H18A 3.2576 no 2_545
H81 H30C 3.0094 no 2_545
H81 H50B 2.7815 no 1_455
H81 H53A 3.2441 no 1_455
H82 C14 3.4034 no 3_576
H82 C50 3.4265 no 1_455
H82 H14A 2.7467 no 3_576
H82 H14C 3.1978 no 3_576
H82 H18A 3.4078 no 2_545
H82 H18B 3.0503 no 2_545
H82 H19C 3.4789 no 2_545
H82 H50A 2.9318 no 1_455
H82 H50B 3.1863 no 1_455
H82 H52A 3.4271 no 1_455
H84 C18 3.0782 no 2_545
H84 H3A 3.3844 no 4_565
H84 H18A 3.3541 no 2_545
H84 H18B 2.5732 no 2_545
H84 H18C 2.8568 no 2_545
H85 H1C 3.3490 no 4_565
H85 H18C 3.4782 no 2_545
H85 H73 3.4229 no 4_564
H85 H79 2.8609 no 3_566
H85 H92 2.7702 no 2_545
H86 C74 3.5212 no 4_564
H86 H1C 2.7974 no 4_565
H86 H30A 3.4237 no 2_645
H86 H73 3.3776 no 4_564
H86 H74 2.7425 no 4_564
H86 H79 3.1903 no 3_566
H86 H92 3.3288 no 2_545
H87 C30 2.9502 no 2_645
H87 H1C 3.4813 no 4_565
H87 H5B 3.0114 no 4_565
H87 H30A 2.4833 no 2_645
H87 H30B 2.6368 no 2_645
H87 H30C 3.3360 no 2_645
H88 H4A 3.0018 no 4_565
H88 H7B 3.1330 no 4_565
H88 H10B 3.5233 no .
H88 H40C 3.2200 no 3_676
H90 C91 3.5806 no 3_576
H90 H12A 3.4964 no .
H90 H14C 2.8232 no 3_576
H90 H15A 2.9531 no 3_576
H90 H90 3.1803 no 3_576
H90 H91 2.9739 no 3_576
H91 C72 3.5232 no 3_576
H91 C73 3.2119 no 3_576
H91 C74 2.9212 no 3_576
H91 C75 2.9259 no 3_576
H91 C76 3.2478 no 3_576
H91 H12A 3.4954 no .
H91 H14C 3.3541 no 3_576
H91 H15A 2.9129 no .
H91 H15B 3.4433 no .
H91 H50A 3.5822 no 1_455
H91 H74 3.2687 no 3_576
H91 H75 3.2666 no 3_576
H91 H90 2.9739 no 3_576
H92 C74 3.4489 no 3_576
H92 C85 3.4479 no 2_555
H92 H11 3.4464 no .
H92 H15B 3.1250 no .
H92 H52A 3.5815 no 1_455
H92 H73 3.5455 no 3_576
H92 H74 3.2498 no 3_576
H92 H79 3.2890 no 4_564
H92 H85 2.7702 no 2_555
H92 H86 3.3288 no 2_555
H93 C78 3.3863 no 4_564
H93 C79 3.2938 no 4_564
H93 H4B 2.9589 no .
H93 H10B 3.3330 no .
H93 H11 3.2648 no .
H93 H16A 3.2043 no 2_545
H93 H19C 3.2916 no 2_545
H93 H72 3.1039 no 4_564
H93 H78 3.0345 no 4_564
H93 H79 2.8663 no 4_564
H94 H10B 3.0549 no .
H94 H16A 3.0570 no 2_545
H94 H18B 2.8266 no 2_545
H94 H73 2.8739 no 4_564
H52 H40A 3.3907 no 3_676
H52 H40B 3.1151 no 3_676

loop_
_geom_hbond_atom_site_label_D
_geom_hbond_atom_site_label_H
_geom_hbond_atom_site_label_A
_geom_hbond_distance_DA
_geom_hbond_distance_DH
_geom_hbond_distance_HA
_geom_hbond_angle_DHA
_geom_hbond_publ_flag
O52 H52 O42 2.739(3) 0.857 1.883 176.8 no

loop_
_geom_torsion_atom_site_label_1
_geom_torsion_atom_site_label_2
_geom_torsion_atom_site_label_3
_geom_torsion_atom_site_label_4
_geom_torsion
_geom_torsion_publ_flag
O2 Ni1 O6 C5 57.90(16) no
O2 Ni1 O6 C7 -79.92(15) no
O6 Ni1 O2 C1 -116.12(18) no
O6 Ni1 O2 C3 112.69(14) no
O2 Ni1 O20 Ni2 -122.54(11) no
O2 Ni1 O20 C11 88.23(11) no
O20 Ni1 O2 C1 80.20(17) no
O20 Ni1 O2 C3 -50.98(13) no
O2 Ni1 O32 C31 106.65(18) no
O32 Ni1 O2 C1 -20.99(17) no
O32 Ni1 O2 C3 -152.17(13) no
O2 Ni1 N9 C4 -6.70(13) no
O2 Ni1 N9 C8 114.28(14) no
O2 Ni1 N9 C10 -126.86(13) no
N9 Ni1 O2 C1 163.06(18) no
N9 Ni1 O2 C3 31.88(13) no
O6 Ni1 O32 C31 -165.76(18) no
O32 Ni1 O6 C5 -32.02(16) no
O32 Ni1 O6 C7 -169.84(14) no
O6 Ni1 O52 C51 53.50(14) no
O6 Ni1 O52 C53 13.6(2) no
O52 Ni1 O6 C5 -123.86(16) no
O52 Ni1 O6 C7 98.33(15) no
O6 Ni1 N9 C4 -95.73(15) no
O6 Ni1 N9 C8 25.25(13) no
O6 Ni1 N9 C10 144.11(13) no
N9 Ni1 O6 C5 139.23(17) no
N9 Ni1 O6 C7 1.41(14) no
O20 Ni1 O32 C31 9.98(19) no
O32 Ni1 O20 Ni2 -31.12(11) no
O32 Ni1 O20 C11 179.65(10) no
O20 Ni1 O52 C51 -142.58(13) no
O20 Ni1 O52 C53 177.5(2) no
O52 Ni1 O20 Ni2 60.89(11) no
O52 Ni1 O20 C11 -88.34(11) no
O20 Ni1 N9 C4 90.88(14) no
O20 Ni1 N9 C8 -148.14(13) no
O20 Ni1 N9 C10 -29.28(11) no
N9 Ni1 O20 Ni2 157.21(11) no
N9 Ni1 O20 C11 7.98(11) no
O32 Ni1 O52 C51 -41.51(14) no
O32 Ni1 O52 C53 -81.4(2) no
O52 Ni1 O32 C31 -79.39(18) no
O52 Ni1 N9 C4 179.18(13) no
O52 Ni1 N9 C8 -59.84(14) no
O52 Ni1 N9 C10 59.03(13) no
N9 Ni1 O52 C51 133.56(13) no
N9 Ni1 O52 C53 93.7(2) no
O20 Ni2 O33 C31 -11.63(19) no
O33 Ni2 O20 Ni1 29.74(10) no
O33 Ni2 O20 C11 178.21(10) no
O20 Ni2 O42 C41 -179.01(10) no
O42 Ni2 O20 Ni1 -62.23(11) no
O42 Ni2 O20 C11 86.25(11) no
O20 Ni2 O43 C41 4.1(3) no
O43 Ni2 O20 Ni1 -65.5(3) no
O43 Ni2 O20 C11 82.9(3) no
O20 Ni2 N13 C12 25.61(10) no
O20 Ni2 N13 C14 145.62(14) no
O20 Ni2 N13 C15 -91.56(12) no
N13 Ni2 O20 Ni1 -154.77(11) no
N13 Ni2 O20 C11 -6.29(11) no
O20 Ni2 N17 C16 96.33(11) no
O20 Ni2 N17 C18 -24.09(14) no
O20 Ni2 N17 C19 -145.70(12) no
N17 Ni2 O20 Ni1 121.88(11) no
N17 Ni2 O20 C11 -89.65(12) no
O33 Ni2 O42 C41 88.05(11) no
O42 Ni2 O33 C31 86.85(19) no
O33 Ni2 O43 C41 -91.76(11) no
O43 Ni2 O33 C31 147.51(18) no
O33 Ni2 N17 C16 -170.55(11) no
O33 Ni2 N17 C18 69.03(13) no
O33 Ni2 N17 C19 -52.58(13) no
N17 Ni2 O33 C31 -115.65(19) no
O42 Ni2 O43 C41 0.37(9) no
O43 Ni2 O42 C41 -0.37(9) no
O42 Ni2 N13 C12 -72.39(11) no
O42 Ni2 N13 C14 47.62(14) no
O42 Ni2 N13 C15 170.45(11) no
N13 Ni2 O42 C41 -96.30(11) no
O42 Ni2 N17 C16 -73.1(3) no
O42 Ni2 N17 C18 166.50(15) no
O42 Ni2 N17 C19 44.9(3) no
N17 Ni2 O42 C41 -9.4(3) no
O43 Ni2 N13 C12 -133.28(11) no
O43 Ni2 N13 C14 -13.27(14) no
O43 Ni2 N13 C15 109.55(12) no
N13 Ni2 O43 C41 90.63(11) no
O43 Ni2 N17 C16 -81.01(12) no
O43 Ni2 N17 C18 158.58(12) no
O43 Ni2 N17 C19 36.96(13) no
N17 Ni2 O43 C41 176.87(11) no
N13 Ni2 N17 C16 15.46(11) no
N13 Ni2 N17 C18 -104.96(14) no
N13 Ni2 N17 C19 133.43(13) no
N17 Ni2 N13 C12 130.34(12) no
N17 Ni2 N13 C14 -109.65(14) no
N17 Ni2 N13 C15 13.18(11) no
Ni1 O2 C3 C4 -49.2(3) no
C1 O2 C3 C4 173.7(3) no
Ni1 O6 C7 C8 -27.5(3) no
C5 O6 C7 C8 -169.7(3) no
Ni1 O20 C11 C10 15.3(2) no
Ni1 O20 C11 C12 136.40(13) no
Ni2 O20 C11 C10 -135.84(13) no
Ni2 O20 C11 C12 -14.8(2) no
Ni1 O32 C31 O33 9.2(5) no
Ni1 O32 C31 C30 -170.20(14) no
Ni2 O33 C31 O32 -8.3(5) no
Ni2 O33 C31 C30 171.03(13) no
Ni2 O42 C41 O43 0.6(3) no
Ni2 O42 C41 C40 179.1(2) no
Ni2 O43 C41 O42 -0.7(3) no
Ni2 O43 C41 C40 -179.1(2) no
Ni1 O52 C51 C50 -165.6(5) no
Ni1 O52 C53 C52 79.1(9) no
C51 O52 C53 C52 13.2(7) no
C53 O52 C51 C50 -26.8(9) no
Ni1 N9 C4 C3 -18.3(3) no
Ni1 N9 C8 C7 -49.3(3) no
Ni1 N9 C10 C11 45.1(2) no
C4 N9 C8 C7 70.9(3) no
C8 N9 C4 C3 -136.6(3) no
C4 N9 C10 C11 -73.6(3) no
C10 N9 C4 C3 96.5(3) no
C8 N9 C10 C11 160.0(2) no
C10 N9 C8 C7 -162.2(2) no
Ni2 N13 C12 C11 -40.5(2) no
Ni2 N13 C15 C16 -39.8(3) no
C14 N13 C12 C11 -165.6(3) no
C12 N13 C15 C16 -152.0(3) no
C15 N13 C12 C11 71.6(3) no
C14 N13 C15 C16 86.5(3) no
Ni2 N17 C16 C15 -42.3(2) no
C18 N17 C16 C15 78.6(3) no
C19 N17 C16 C15 -162.3(2) no
O2 C3 C4 N9 45.6(4) no
O6 C7 C8 N9 51.1(4) no
N9 C10 C11 O20 -41.5(3) no
N9 C10 C11 C12 -163.23(19) no
O20 C11 C12 N13 38.0(3) no
C10 C11 C12 N13 159.5(2) no
N13 C15 C16 N17 57.9(3) no
C72 C71 C76 C75 1.8(4) no
C76 C71 C72 C73 -0.8(4) no
C72 C71 B70 C77 10.5(4) no
C72 C71 B70 C83 -110.4(3) no
C72 C71 B70 C89 130.2(3) no
B70 C71 C72 C73 -179.7(2) no
C76 C71 B70 C77 -168.3(3) no
C76 C71 B70 C83 70.8(3) no
C76 C71 B70 C89 -48.6(4) no
B70 C71 C76 C75 -179.2(3) no
C71 C72 C73 C74 -0.8(4) no
C72 C73 C74 C75 1.5(5) no
C73 C74 C75 C76 -0.6(5) no
C74 C75 C76 C71 -1.2(5) no
C78 C77 C82 C81 0.5(4) no
C82 C77 C78 C79 -1.2(4) no
C78 C77 B70 C71 -67.6(3) no
C78 C77 B70 C83 55.3(3) no
C78 C77 B70 C89 173.3(3) no
B70 C77 C78 C79 -179.9(3) no
C82 C77 B70 C71 113.9(3) no
C82 C77 B70 C83 -123.3(3) no
C82 C77 B70 C89 -5.3(4) no
B70 C77 C82 C81 179.1(2) no
C77 C78 C79 C80 1.1(5) no
C78 C79 C80 C81 -0.2(6) no
C79 C80 C81 C82 -0.5(6) no
C80 C81 C82 C77 0.3(5) no
C84 C83 C88 C87 1.2(5) no
C88 C83 C84 C85 -1.3(4) no
C84 C83 B70 C71 145.0(3) no
C84 C83 B70 C77 23.5(3) no
C84 C83 B70 C89 -95.3(3) no
B70 C83 C84 C85 173.2(3) no
C88 C83 B70 C71 -40.9(4) no
C88 C83 B70 C77 -162.4(3) no
C88 C83 B70 C89 78.8(3) no
B70 C83 C88 C87 -173.3(3) no
C83 C84 C85 C86 0.5(5) no
C84 C85 C86 C87 0.5(6) no
C85 C86 C87 C88 -0.7(7) no
C86 C87 C88 C83 -0.2(7) no
C90 C89 C94 C93 -0.9(4) no
C94 C89 C90 C91 1.0(4) no
C90 C89 B70 C71 -40.2(3) no
C90 C89 B70 C77 79.7(3) no
C90 C89 B70 C83 -162.0(2) no
B70 C89 C90 C91 -174.8(2) no
C94 C89 B70 C71 144.3(3) no
C94 C89 B70 C77 -95.8(3) no
C94 C89 B70 C83 22.5(4) no
B70 C89 C94 C93 174.8(3) no
C89 C90 C91 C92 -0.2(5) no
C90 C91 C92 C93 -0.9(5) no
C91 C92 C93 C94 1.0(5) no
C92 C93 C94 C89 -0.1(5) no
